data_2020358
loop_
_publ_author_name
'Porter, L.C.'
'Reid, A.H.'
'Fackler, J.P.jr.'

_publ_section_title
;
 Structure of bromopentacarbonylrhenium(I)
;
_journal_name_full 'Acta Crystallographica C (39,1983-)'
_journal_page_first 908
_journal_page_last 909
_journal_volume 48
_journal_year 1992
_chemical_formula_sum 'C5 Br O5 Re'
_chemical_name_systematic '(Re (C O)5 Br)'
_space_group_IT_number 62
_symmetry_space_group_name_Hall '-P 2ac 2n'
_symmetry_space_group_name_H-M 'P n m a'
_cell_angle_alpha 90
_cell_angle_beta 90
_cell_angle_gamma 90
_cell_formula_units_Z 4
_cell_length_a 11.886
_cell_length_b 11.644
_cell_length_c 6.1888
_cell_volume 856.534
_citation_journal_id_ASTM ACSCEE
_cod_data_source_file Porter_ACSCEE_1992_1681.cif
_cod_data_source_block C5Br1O5Re1
_cod_original_cell_volume 856.5335
_cod_original_formula_sum 'C5 Br1 O5 Re1'
_cod_database_code 2020358

loop_
_symmetry_equiv_pos_as_xyz
x,y,z
-x+1/2,-y,z+1/2
x+1/2,-y+1/2,-z+1/2
-x,y+1/2,-z
-x,-y,-z
x-1/2,y,-z-1/2
-x-1/2,y-1/2,z-1/2
x,-y-1/2,z

loop_
_atom_site_label
_atom_site_type_symbol
_atom_site_fract_x
_atom_site_fract_y
_atom_site_fract_z
_atom_site_occupancy
_atom_site_U_iso_or_equiv
O2 O-2 -0.0167 0.4443 0.7321 1 0.0
O1 O-2 -0.0267 0.25 0.3431 1 0.0
Re1 Re+1 0.1235 0.25 0.9473 1 0.0
Br1 Br-1 0.255 0.25 0.6076 1 0.0
O3 O-2 0.274 0.4404 0.1445 1 0.0
C2 C+2 0.033 0.3719 0.8094 1 0.0
C3 C+2 0.2206 0.3718 0.0748 1 0.0
C1 C+2 0.028 0.25 0.1913 1 0.0
